data_2226225
loop_
_publ_author_name
'Naveenkumar, H. S.'
'Sadikun, Amirin'
'Ibrahim, Pazilah'
'Goh, Jia Hao'
'Fun, Hoong-Kun'

_publ_section_title
;
 (<i>E</i>)-<i>N</i>'-(2,4,6-Trimethylbenzylidene)isonicotinohydrazide
;
_journal_coeditor_code LH5051
_journal_issue 6
_journal_name_full 'Acta Crystallographica Section E'
_journal_page_first o1493
_journal_paper_doi 10.1107/S1600536810019446
_journal_volume 66
_journal_year 2010
_chemical_formula_iupac 'C16 H17 N3 O'
_chemical_formula_moiety 'C16 H17 N3 O'
_chemical_formula_sum 'C16 H17 N3 O'
_chemical_formula_weight 267.33
_chemical_name_systematic
;
(<i>E</i>)-<i>N</i>'-(2,4,6-Trimethylbenzylidene)isonicotinohydrazide
;
_space_group_IT_number 14
_symmetry_cell_setting monoclinic
_symmetry_space_group_name_Hall '-P 2ybc'
_symmetry_space_group_name_H-M 'P 1 21/c 1'
_atom_sites_solution_hydrogens geom
_atom_sites_solution_primary direct
_atom_sites_solution_secondary difmap
_audit_creation_method SHELXL-97
_cell_angle_alpha 90.00
_cell_angle_beta 96.203(14)
_cell_angle_gamma 90.00
_cell_formula_units_Z 4
_cell_length_a 4.7966(7)
_cell_length_b 34.268(7)
_cell_length_c 8.3795(14)
_cell_measurement_reflns_used 2541
_cell_measurement_temperature 100.00(10)
_cell_measurement_theta_max 29.96
_cell_measurement_theta_min 2.38
_cell_volume 1369.3(4)
_computing_cell_refinement 'SAINT (Bruker, 2009)'
_computing_data_collection 'APEX2 (Bruker, 2009)'
_computing_data_reduction 'SAINT (Bruker, 2009)'
_computing_molecular_graphics 'SHELXTL (Sheldrick, 2008)'
_computing_publication_material
;
SHELXTL (Sheldrick, 2008) and PLATON (Spek, 2009)
;
_computing_structure_refinement 'SHELXTL (Sheldrick, 2008)'
_computing_structure_solution 'SHELXTL (Sheldrick, 2008)'
_diffrn_ambient_temperature 100.00(10)
_diffrn_measured_fraction_theta_full 0.995
_diffrn_measured_fraction_theta_max 0.995
_diffrn_measurement_device_type
;
Bruker APEXII DUO CCD area-detector diffractometer
;
_diffrn_measurement_method '\f and \w scans'
_diffrn_radiation_monochromator graphite
_diffrn_radiation_source 'fine-focus sealed tube'
_diffrn_radiation_type MoK\a
_diffrn_radiation_wavelength 0.71073
_diffrn_reflns_av_R_equivalents 0.0700
_diffrn_reflns_av_sigmaI/netI 0.0676
_diffrn_reflns_limit_h_max 6
_diffrn_reflns_limit_h_min -6
_diffrn_reflns_limit_k_max 43
_diffrn_reflns_limit_k_min -44
_diffrn_reflns_limit_l_max 10
_diffrn_reflns_limit_l_min -10
_diffrn_reflns_number 12980
_diffrn_reflns_theta_full 27.50
_diffrn_reflns_theta_max 27.50
_diffrn_reflns_theta_min 2.38
_diffrn_standards_number 0
_exptl_absorpt_coefficient_mu 0.084
_exptl_absorpt_correction_T_max 0.9942
_exptl_absorpt_correction_T_min 0.9714
_exptl_absorpt_correction_type multi-scan
_exptl_absorpt_process_details '(<i>SADABS</i>; Bruker, 2009)'
_exptl_crystal_colour colourless
_exptl_crystal_density_diffrn 1.297
_exptl_crystal_density_method 'not measured'
_exptl_crystal_description needle
_exptl_crystal_F_000 568
_exptl_crystal_size_max 0.35
_exptl_crystal_size_mid 0.098
_exptl_crystal_size_min 0.07
_refine_diff_density_max 0.477
_refine_diff_density_min -0.302
_refine_ls_extinction_method none
_refine_ls_goodness_of_fit_ref 1.107
_refine_ls_hydrogen_treatment mixed
_refine_ls_matrix_type full
_refine_ls_number_parameters 188
_refine_ls_number_reflns 3127
_refine_ls_number_restraints 0
_refine_ls_restrained_S_all 1.107
_refine_ls_R_factor_all 0.1176
_refine_ls_R_factor_gt 0.0736
_refine_ls_shift/su_max 0.000
_refine_ls_shift/su_mean 0.000
_refine_ls_structure_factor_coef Fsqd
_refine_ls_weighting_details 'calc w=1/[\s^2^(Fo^2^)+(0.0432P)^2^+1.4572P] where P=(Fo^2^+2Fc^2^)/3'
_refine_ls_weighting_scheme calc
_refine_ls_wR_factor_gt 0.1423
_refine_ls_wR_factor_ref 0.1595
_reflns_number_gt 2043
_reflns_number_total 3127
_reflns_threshold_expression I>2\s(I)
_cod_data_source_file lh5051.cif
_cod_data_source_block I
_cod_original_sg_symbol_H-M 'P 21/c'
_cod_database_code 2226225
_cod_database_fobs_code 2226225

loop_
_symmetry_equiv_pos_as_xyz
'x, y, z'
'-x, y+1/2, -z+1/2'
'-x, -y, -z'
'x, -y-1/2, z-1/2'

loop_
_atom_site_type_symbol
_atom_site_label
_atom_site_fract_x
_atom_site_fract_y
_atom_site_fract_z
_atom_site_U_iso_or_equiv
_atom_site_adp_type
_atom_site_calc_flag
_atom_site_refinement_flags
_atom_site_occupancy
_atom_site_disorder_assembly
_atom_site_disorder_group
O O1 0.9087(4) 0.22119(6) 0.3351(3) 0.0317(5) Uani d . 1 . .
N N1 0.3263(5) 0.34311(7) 0.2703(3) 0.0306(6) Uani d . 1 . .
N N2 0.4637(5) 0.19838(6) 0.2872(3) 0.0213(5) Uani d . 1 . .
N N3 0.5529(4) 0.16006(6) 0.2958(3) 0.0225(5) Uani d . 1 . .
C C1 0.3140(5) 0.27683(7) 0.1801(3) 0.0219(6) Uani d . 1 . .
H H1A 0.2303 0.2581 0.1102 0.026 Uiso calc R 1 . .
C C2 0.2194(6) 0.31475(8) 0.1741(4) 0.0258(6) Uani d . 1 . .
H H2A 0.0708 0.3210 0.0977 0.031 Uiso calc R 1 . .
C C3 0.5418(6) 0.33331(8) 0.3769(4) 0.0329(7) Uani d . 1 . .
H H3A 0.6210 0.3526 0.4457 0.039 Uiso calc R 1 . .
C C4 0.6534(6) 0.29642(8) 0.3909(3) 0.0268(6) Uani d . 1 . .
H H4A 0.8062 0.2913 0.4660 0.032 Uiso calc R 1 . .
C C5 0.5375(5) 0.26708(7) 0.2929(3) 0.0213(6) Uani d . 1 . .
C C6 0.6561(5) 0.22694(8) 0.3077(3) 0.0216(6) Uani d . 1 . .
C C7 0.3557(5) 0.13476(7) 0.2787(3) 0.0225(6) Uani d . 1 . .
H H7A 0.1699 0.1429 0.2631 0.027 Uiso calc R 1 . .
C C8 0.4207(5) 0.09301(7) 0.2837(3) 0.0218(6) Uani d . 1 . .
C C9 0.6338(5) 0.07743(8) 0.3932(3) 0.0230(6) Uani d . 1 . .
C C10 0.6948(5) 0.03831(8) 0.3826(3) 0.0239(6) Uani d . 1 . .
H H10A 0.8364 0.0279 0.4547 0.029 Uiso calc R 1 . .
C C11 0.5558(5) 0.01384(7) 0.2701(3) 0.0219(6) Uani d . 1 . .
C C12 0.3405(5) 0.02938(7) 0.1670(3) 0.0219(6) Uani d . 1 . .
H H12A 0.2411 0.0131 0.0924 0.026 Uiso calc R 1 . .
C C13 0.2675(5) 0.06847(7) 0.1712(3) 0.0212(6) Uani d . 1 . .
C C14 0.7896(6) 0.10107(8) 0.5253(3) 0.0289(7) Uani d . 1 . .
H H14A 0.8591 0.0841 0.6117 0.043 Uiso calc R 1 . .
H H14B 0.6652 0.1200 0.5639 0.043 Uiso calc R 1 . .
H H14C 0.9440 0.1142 0.4848 0.043 Uiso calc R 1 . .
C C15 0.6406(6) -0.02825(8) 0.2617(3) 0.0278(6) Uani d . 1 . .
H H15A 0.6317 -0.0403 0.3644 0.042 Uiso calc R 1 . .
H H15C 0.8287 -0.0299 0.2331 0.042 Uiso calc R 1 . .
H H15D 0.5155 -0.0415 0.1823 0.042 Uiso calc R 1 . .
C C16 0.0339(5) 0.08385(8) 0.0537(3) 0.0266(6) Uani d . 1 . .
H H16A -0.0566 0.0625 -0.0053 0.040 Uiso calc R 1 . .
H H16D 0.1094 0.1015 -0.0194 0.040 Uiso calc R 1 . .
H H16B -0.1001 0.0973 0.1108 0.040 Uiso calc R 1 . .
H H1N2 0.271(7) 0.2019(8) 0.278(4) 0.033(8) Uiso d . 1 . .

loop_
_atom_site_aniso_label
_atom_site_aniso_U_11
_atom_site_aniso_U_22
_atom_site_aniso_U_33
_atom_site_aniso_U_12
_atom_site_aniso_U_13
_atom_site_aniso_U_23
O1 0.0158(10) 0.0349(11) 0.0431(13) 0.0011(8) -0.0035(9) 0.0082(9)
N1 0.0296(14) 0.0280(13) 0.0340(15) 0.0002(10) 0.0018(11) -0.0029(11)
N2 0.0157(12) 0.0217(11) 0.0252(13) 0.0021(8) -0.0035(9) 0.0027(9)
N3 0.0204(12) 0.0230(12) 0.0232(13) 0.0026(9) -0.0012(9) 0.0003(9)
C1 0.0199(13) 0.0243(14) 0.0207(15) -0.0034(10) -0.0023(11) 0.0017(11)
C2 0.0199(14) 0.0277(15) 0.0287(16) 0.0012(11) -0.0029(12) 0.0033(12)
C3 0.0346(18) 0.0314(16) 0.0317(18) -0.0073(12) -0.0013(14) -0.0062(13)
C4 0.0228(14) 0.0329(16) 0.0227(15) -0.0039(11) -0.0068(12) 0.0000(12)
C5 0.0172(13) 0.0267(14) 0.0206(14) -0.0013(10) 0.0039(11) 0.0045(11)
C6 0.0153(13) 0.0291(14) 0.0193(14) -0.0018(10) -0.0033(11) 0.0048(11)
C7 0.0163(13) 0.0282(14) 0.0226(15) 0.0023(10) 0.0007(11) 0.0024(11)
C8 0.0244(14) 0.0175(13) 0.0252(15) 0.0002(10) 0.0103(12) 0.0013(11)
C9 0.0224(14) 0.0269(14) 0.0200(15) -0.0015(11) 0.0031(11) 0.0018(11)
C10 0.0203(14) 0.0291(15) 0.0213(15) 0.0046(10) -0.0019(11) 0.0046(11)
C11 0.0211(14) 0.0245(14) 0.0205(14) -0.0005(10) 0.0037(11) 0.0016(11)
C12 0.0206(14) 0.0222(13) 0.0231(15) -0.0016(10) 0.0032(11) -0.0006(11)
C13 0.0161(13) 0.0243(14) 0.0239(15) -0.0005(10) 0.0059(11) 0.0028(11)
C14 0.0318(16) 0.0275(15) 0.0261(16) 0.0015(11) -0.0028(13) 0.0014(12)
C15 0.0316(16) 0.0277(15) 0.0232(16) 0.0053(12) -0.0018(12) 0.0022(12)
C16 0.0214(14) 0.0246(14) 0.0337(17) 0.0007(11) 0.0033(12) 0.0015(12)

loop_
_atom_type_symbol
_atom_type_description
_atom_type_scat_dispersion_real
_atom_type_scat_dispersion_imag
_atom_type_scat_source
C C 0.0033 0.0016 'International Tables Vol C Tables 4.2.6.8 and 6.1.1.4'
H H 0.0000 0.0000 'International Tables Vol C Tables 4.2.6.8 and 6.1.1.4'
N N 0.0061 0.0033 'International Tables Vol C Tables 4.2.6.8 and 6.1.1.4'
O O 0.0106 0.0060 'International Tables Vol C Tables 4.2.6.8 and 6.1.1.4'

loop_
_geom_angle_atom_site_label_1
_geom_angle_atom_site_label_2
_geom_angle_atom_site_label_3
_geom_angle_site_symmetry_1
_geom_angle_site_symmetry_3
_geom_angle
_geom_angle_publ_flag
C2 N1 C3 . . 116.2(2) ?
C6 N2 N3 . . 118.8(2) ?
C6 N2 H1N2 . . 125.5(18) ?
N3 N2 H1N2 . . 115.4(18) ?
C7 N3 N2 . . 114.7(2) ?
C2 C1 C5 . . 118.6(3) ?
C2 C1 H1A . . 120.7 ?
C5 C1 H1A . . 120.7 ?
N1 C2 C1 . . 124.4(3) ?
N1 C2 H2A . . 117.8 ?
C1 C2 H2A . . 117.8 ?
N1 C3 C4 . . 123.8(3) ?
N1 C3 H3A . . 118.1 ?
C4 C3 H3A . . 118.1 ?
C3 C4 C5 . . 119.5(3) ?
C3 C4 H4A . . 120.2 ?
C5 C4 H4A . . 120.2 ?
C4 C5 C1 . . 117.5(2) ?
C4 C5 C6 . . 119.9(2) ?
C1 C5 C6 . . 122.5(2) ?
O1 C6 N2 . . 124.0(2) ?
O1 C6 C5 . . 121.7(2) ?
N2 C6 C5 . . 114.3(2) ?
N3 C7 C8 . . 120.4(2) ?
N3 C7 H7A . . 119.8 ?
C8 C7 H7A . . 119.8 ?
C9 C8 C13 . . 120.1(2) ?
C9 C8 C7 . . 121.9(2) ?
C13 C8 C7 . . 118.0(2) ?
C10 C9 C8 . . 118.2(2) ?
C10 C9 C14 . . 118.7(2) ?
C8 C9 C14 . . 123.1(2) ?
C9 C10 C11 . . 123.1(3) ?
C9 C10 H10A . . 118.5 ?
C11 C10 H10A . . 118.5 ?
C10 C11 C12 . . 117.9(2) ?
C10 C11 C15 . . 120.2(2) ?
C12 C11 C15 . . 122.0(2) ?
C11 C12 C13 . . 122.1(3) ?
C11 C12 H12A . . 119.0 ?
C13 C12 H12A . . 119.0 ?
C12 C13 C8 . . 118.6(2) ?
C12 C13 C16 . . 119.6(2) ?
C8 C13 C16 . . 121.8(2) ?
C9 C14 H14A . . 109.5 ?
C9 C14 H14B . . 109.5 ?
H14A C14 H14B . . 109.5 ?
C9 C14 H14C . . 109.5 ?
H14A C14 H14C . . 109.5 ?
H14B C14 H14C . . 109.5 ?
C11 C15 H15A . . 109.5 ?
C11 C15 H15C . . 109.5 ?
H15A C15 H15C . . 109.5 ?
C11 C15 H15D . . 109.5 ?
H15A C15 H15D . . 109.5 ?
H15C C15 H15D . . 109.5 ?
C13 C16 H16A . . 109.5 ?
C13 C16 H16D . . 109.5 ?
H16A C16 H16D . . 109.5 ?
C13 C16 H16B . . 109.5 ?
H16A C16 H16B . . 109.5 ?
H16D C16 H16B . . 109.5 ?

loop_
_geom_bond_atom_site_label_1
_geom_bond_atom_site_label_2
_geom_bond_site_symmetry_2
_geom_bond_distance
_geom_bond_publ_flag
O1 C6 . 1.225(3) ?
N1 C2 . 1.330(4) ?
N1 C3 . 1.334(4) ?
N2 C6 . 1.343(3) ?
N2 N3 . 1.380(3) ?
N2 H1N2 . 0.93(3) ?
N3 C7 . 1.280(3) ?
C1 C2 . 1.375(4) ?
C1 C5 . 1.391(4) ?
C1 H1A . 0.9300 ?
C2 H2A . 0.9300 ?
C3 C4 . 1.373(4) ?
C3 H3A . 0.9300 ?
C4 C5 . 1.377(4) ?
C4 H4A . 0.9300 ?
C5 C6 . 1.489(4) ?
C7 C8 . 1.464(4) ?
C7 H7A . 0.9300 ?
C8 C9 . 1.403(4) ?
C8 C13 . 1.409(4) ?
C9 C10 . 1.377(4) ?
C9 C14 . 1.504(4) ?
C10 C11 . 1.378(4) ?
C10 H10A . 0.9300 ?
C11 C12 . 1.380(4) ?
C11 C15 . 1.502(4) ?
C12 C13 . 1.386(3) ?
C12 H12A . 0.9300 ?
C13 C16 . 1.505(4) ?
C14 H14A . 0.9600 ?
C14 H14B . 0.9600 ?
C14 H14C . 0.9600 ?
C15 H15A . 0.9600 ?
C15 H15C . 0.9600 ?
C15 H15D . 0.9600 ?
C16 H16A . 0.9600 ?
C16 H16D . 0.9600 ?
C16 H16B . 0.9600 ?

loop_
_geom_hbond_atom_site_label_D
_geom_hbond_atom_site_label_H
_geom_hbond_atom_site_label_A
_geom_hbond_site_symmetry_A
_geom_hbond_distance_DH
_geom_hbond_distance_HA
_geom_hbond_distance_DA
_geom_hbond_angle_DHA
_geom_hbond_publ_flag
N2 H1N2 O1 1_455 0.93(3) 1.97(3) 2.844(3) 157(3) yes
C16 H16B Cg1 1_455 0.9600 2.96 3.551(3) 121 yes

loop_
_geom_torsion_atom_site_label_1
_geom_torsion_atom_site_label_2
_geom_torsion_atom_site_label_3
_geom_torsion_atom_site_label_4
_geom_torsion_site_symmetry_1
_geom_torsion_site_symmetry_2
_geom_torsion_site_symmetry_3
_geom_torsion_site_symmetry_4
_geom_torsion
_geom_torsion_publ_flag
C6 N2 N3 C7 . . . . 178.4(2) ?
C3 N1 C2 C1 . . . . 0.9(4) ?
C5 C1 C2 N1 . . . . -0.5(4) ?
C2 N1 C3 C4 . . . . -0.1(4) ?
N1 C3 C4 C5 . . . . -1.2(5) ?
C3 C4 C5 C1 . . . . 1.7(4) ?
C3 C4 C5 C6 . . . . -179.7(3) ?
C2 C1 C5 C4 . . . . -0.9(4) ?
C2 C1 C5 C6 . . . . -179.5(2) ?
N3 N2 C6 O1 . . . . -0.6(4) ?
N3 N2 C6 C5 . . . . 178.9(2) ?
C4 C5 C6 O1 . . . . -37.5(4) ?
C1 C5 C6 O1 . . . . 141.0(3) ?
C4 C5 C6 N2 . . . . 142.9(3) ?
C1 C5 C6 N2 . . . . -38.5(4) ?
N2 N3 C7 C8 . . . . 179.4(2) ?
N3 C7 C8 C9 . . . . 40.1(4) ?
N3 C7 C8 C13 . . . . -138.1(3) ?
C13 C8 C9 C10 . . . . 2.7(4) ?
C7 C8 C9 C10 . . . . -175.6(2) ?
C13 C8 C9 C14 . . . . -174.7(2) ?
C7 C8 C9 C14 . . . . 7.1(4) ?
C8 C9 C10 C11 . . . . -0.3(4) ?
C14 C9 C10 C11 . . . . 177.2(2) ?
C9 C10 C11 C12 . . . . -1.9(4) ?
C9 C10 C11 C15 . . . . 177.8(3) ?
C10 C11 C12 C13 . . . . 1.8(4) ?
C15 C11 C12 C13 . . . . -177.9(2) ?
C11 C12 C13 C8 . . . . 0.6(4) ?
C11 C12 C13 C16 . . . . 178.9(2) ?
C9 C8 C13 C12 . . . . -2.8(4) ?
C7 C8 C13 C12 . . . . 175.5(2) ?
C9 C8 C13 C16 . . . . 178.9(2) ?
C7 C8 C13 C16 . . . . -2.9(4) ?

loop_
_cod_related_entry_id
_cod_related_entry_database
_cod_related_entry_code
1 ChemSpider 7835073
